data_4308327
loop_
_publ_author_name
'Yoshinao Nakagawa'
'Kazuhiro Uehara'
'Noritaka Mizuno'

_publ_contact_author_email tmizuno@mail.ecc.u-tokyo.ac.jp
_publ_contact_author_fax '+81 3 5841 7220'
_publ_contact_author_name 'Noritaka Mizuno'
_publ_contact_author_phone '+81 3 5841 7272'
_publ_section_title
;
Sterically Controlled Esterification on Bis(\m-hydroxo) Dioxovanadium Site
in \g-H2SiV2W10O404-
;
_journal_name_full 'Inorganic Chemistry'
_journal_page_first 14
_journal_page_last 16
_journal_paper_doi 10.1021/ic0483388
_journal_volume 44
_journal_year 2005
_chemical_formula_moiety 'C16 H54 N4 O43 Si V2 W10 '
_chemical_formula_sum 'C16 H54 N4 O43 Si V2 W10'
_chemical_formula_weight 2959.07
_space_group_IT_number 14
_symmetry_cell_setting monoclinic
_symmetry_Int_Tables_number 14
_symmetry_space_group_name_Hall '-P 2yn'
_symmetry_space_group_name_H-M 'P 1 21/n 1'
_audit_creation_date 2003-06-30
_audit_creation_method 'by CrystalStructure v3.5.1'
_cell_angle_alpha 90
_cell_angle_beta 110.308(3)
_cell_angle_gamma 90
_cell_formula_units_Z 4
_cell_length_a 11.7992(7)
_cell_length_b 37.804(2)
_cell_length_c 12.7372(8)
_cell_measurement_reflns_used 12420
_cell_measurement_temperature 113.1
_cell_measurement_theta_max 27.5
_cell_measurement_theta_min 3.1
_cell_volume 5328.4(5)
_computing_cell_refinement CrystalClear
_computing_data_collection CrystalClear
_computing_data_reduction CrystalStructure
_computing_publication_material 'CrystalStructure Ver. 3.5.1'
_computing_structure_refinement CRYSTALS
_computing_structure_solution SIR92
_diffrn_detector_area_resol_mean 7.31
_diffrn_measured_fraction_theta_full 0.9961
_diffrn_measured_fraction_theta_max 0.9961
_diffrn_measurement_device_type 'Rigaku Saturn'
_diffrn_measurement_method \w
_diffrn_radiation_type 'Mo K\a'
_diffrn_radiation_wavelength 0.7107
_diffrn_reflns_av_R_equivalents 0.039
_diffrn_reflns_limit_h_max 15
_diffrn_reflns_limit_h_min -15
_diffrn_reflns_limit_k_max 49
_diffrn_reflns_limit_k_min -48
_diffrn_reflns_limit_l_max 16
_diffrn_reflns_limit_l_min -16
_diffrn_reflns_number 118316
_diffrn_reflns_theta_full 27.48
_diffrn_reflns_theta_max 27.48
_exptl_absorpt_coefficient_mu 21.976
_exptl_absorpt_correction_T_max 0.111
_exptl_absorpt_correction_T_min 0.086
_exptl_absorpt_correction_type multi-scan
_exptl_absorpt_process_details 'Jacobson, R. (1998) Private communication'
_exptl_crystal_colour yellow
_exptl_crystal_density_diffrn 3.688
_exptl_crystal_density_method 'not measured'
_exptl_crystal_description prism
_exptl_crystal_F_000 5288.00
_exptl_crystal_size_max 0.13
_exptl_crystal_size_mid 0.13
_exptl_crystal_size_min 0.10
_refine_diff_density_max 2.97
_refine_diff_density_min -1.16
_refine_ls_extinction_method none
_refine_ls_goodness_of_fit_ref 1.911
_refine_ls_hydrogen_treatment refall
_refine_ls_number_parameters 706
_refine_ls_number_reflns 10946
_refine_ls_R_factor_gt 0.0220
_refine_ls_shift/su_max 0.0110
_refine_ls_structure_factor_coef F
_refine_ls_weighting_details 'w = 1.0'
_refine_ls_weighting_scheme unit
_refine_ls_wR_factor_ref 0.0250
_reflns_number_gt 10946
_reflns_number_total 12403
_reflns_threshold_expression F^2^>2.0\s(F^2^)
_cod_data_source_file ic0483388si20041123_094735.cif
_cod_data_source_block '__solve1'
_cod_original_cell_volume 5328.4(6)
_cod_original_formula_sum 'C16 H54 N4 O43 Si V2 W10 '
_cod_database_code 4308327

loop_
_symmetry_equiv_pos_as_xyz
x,y,z
-x,-y,-z
-x+1/2,y+1/2,-z+1/2
x+1/2,-y+1/2,z+1/2

loop_
_atom_site_label
_atom_site_type_symbol
_atom_site_fract_x
_atom_site_fract_y
_atom_site_fract_z
_atom_site_U_iso_or_equiv
_atom_site_adp_type
_atom_site_occupancy
_atom_site_symmetry_multiplicity
_atom_site_calc_flag
_atom_site_refinement_flags
_atom_site_disorder_assembly
_atom_site_disorder_group
W(3) W 0.37929(2) 0.195650(10) 0.01735(2) 0.00863(6) Uani 1.00 1 d . . .
W(4) W 0.06701(2) 0.069810(10) -0.06416(2) 0.00874(6) Uani 1.00 1 d . . .
W(5) W -0.04029(2) 0.087400(10) -0.33467(2) 0.00892(6) Uani 1.00 1 d . . .
W(6) W 0.24576(2) 0.217680(10) -0.24795(2) 0.00759(6) Uani 1.00 1 d . . .
W(7) W 0.36043(2) 0.105610(10) 0.11211(2) 0.00896(6) Uani 1.00 1 d . . .
W(8) W 0.11108(2) 0.149890(10) -0.46046(2) 0.00813(6) Uani 1.00 1 d . . .
W(9) W 0.54039(2) 0.118120(10) -0.03326(2) 0.00937(6) Uani 1.00 1 d . . .
W(10) W 0.36058(2) 0.047010(10) -0.07993(2) 0.00922(6) Uani 1.00 1 d . . .
W(11) W 0.24393(2) 0.072050(10) -0.38339(2) 0.00957(6) Uani 1.00 1 d . . .
W(12) W 0.40806(2) 0.146880(10) -0.33255(2) 0.00861(6) Uani 1.00 1 d . . .
V(1) V 0.08460(10) 0.20839(3) -0.08611(9) 0.0092(3) Uani 1.00 1 d . . .
V(2) V -0.08428(10) 0.14257(3) -0.15266(9) 0.0104(3) Uani 1.00 1 d . . .
Si(1) Si 0.2249(2) 0.12979(5) -0.1710(1) 0.0075(4) Uani 1.00 1 d . . .
O(1) O -0.0350(4) 0.18407(13) -0.2214(4) 0.0133(12) Uani 1.00 1 d . . .
O(2) O 0.0478(4) 0.16458(13) -0.0303(4) 0.0122(11) Uani 1.00 1 d . . .
O(3) O 0.2261(4) 0.21467(12) 0.0227(4) 0.0101(11) Uani 1.00 1 d . . .
O(4) O -0.0511(4) 0.10239(12) -0.0634(4) 0.0119(11) Uani 1.00 1 d . . .
O(5) O -0.1397(4) 0.11905(13) -0.2824(4) 0.0125(11) Uani 1.00 1 d . . .
O(6) O 0.1288(4) 0.23347(12) -0.1930(4) 0.0103(11) Uani 1.00 1 d . . .
O(7) O 0.3412(4) 0.15447(13) 0.0952(4) 0.0116(11) Uani 1.00 1 d . . .
O(8) O 0.1937(4) 0.09414(12) 0.0507(4) 0.0112(11) Uani 1.00 1 d . . .
O(9) O -0.0356(4) 0.05646(12) -0.2153(4) 0.0093(11) Uani 1.00 1 d . . .
O(10) O -0.0074(4) 0.12927(12) -0.4100(4) 0.0104(11) Uani 1.00 1 d . . .
O(11) O 0.1314(4) 0.19044(12) -0.3645(4) 0.0093(11) Uani 1.00 1 d . . .
O(12) O 0.3654(4) 0.22756(12) -0.1007(4) 0.0101(11) Uani 1.00 1 d . . .
O(13) O 0.4913(4) 0.16674(13) -0.0160(4) 0.0121(11) Uani 1.00 1 d . . .
O(14) O 0.1950(4) 0.04634(12) -0.1033(4) 0.0099(11) Uani 1.00 1 d . . .
O(15) O 0.0932(4) 0.06527(13) -0.3558(4) 0.0116(11) Uani 1.00 1 d . . .
O(16) O 0.3738(4) 0.18874(12) -0.2690(4) 0.0094(11) Uani 1.00 1 d . . .
O(17) O 0.5219(4) 0.11158(13) 0.1100(4) 0.0121(11) Uani 1.00 1 d . . .
O(18) O 0.3888(4) 0.05733(12) 0.0720(4) 0.0115(11) Uani 1.00 1 d . . .
O(19) O 0.1424(4) 0.10278(13) -0.5010(4) 0.0103(11) Uani 1.00 1 d . . .
O(20) O 0.2702(4) 0.15900(13) -0.4625(4) 0.0120(11) Uani 1.00 1 d . . .
O(21) O 0.5173(4) 0.06904(13) -0.0595(4) 0.0133(11) Uani 1.00 1 d . . .
O(22) O 0.3253(4) 0.05464(12) -0.2385(4) 0.0109(11) Uani 1.00 1 d . . .
O(23) O 0.3796(4) 0.09792(13) -0.3877(4) 0.0121(11) Uani 1.00 1 d . . .
O(24) O 0.4976(4) 0.12831(13) -0.1878(4) 0.0119(11) Uani 1.00 1 d . . .
O(25) O 0.2353(4) 0.17134(12) -0.1377(4) 0.0096(11) Uani 1.00 1 d . . .
O(26) O 0.0959(4) 0.11238(12) -0.1806(4) 0.0093(11) Uani 1.00 1 d . . .
O(27) O 0.3345(4) 0.10823(12) -0.0766(4) 0.0085(10) Uani 1.00 1 d . . .
O(28) O 0.2418(4) 0.12550(12) -0.2929(4) 0.0083(10) Uani 1.00 1 d . . .
O(101) O -0.0010(5) 0.23585(13) -0.0533(4) 0.0153(12) Uani 1.00 1 d . . .
O(102) O -0.2018(5) 0.1579(1) -0.1363(5) 0.0180(13) Uani 1.00 1 d . . .
O(103) O 0.4717(5) 0.2190(1) 0.1281(4) 0.0173(12) Uani 1.00 1 d . . .
O(104) O 0.0348(4) 0.03667(13) 0.0124(4) 0.0151(12) Uani 1.00 1 d . . .
O(105) O -0.1550(5) 0.0683(1) -0.4434(4) 0.0162(12) Uani 1.00 1 d . . .
O(106) O 0.2629(4) 0.25473(13) -0.3202(4) 0.0128(11) Uani 1.00 1 d . . .
O(107) O 0.3894(5) 0.0998(1) 0.2529(4) 0.0153(12) Uani 1.00 1 d . . .
O(108) O 0.0225(4) 0.16669(13) -0.5886(4) 0.0128(11) Uani 1.00 1 d . . .
O(109) O 0.6949(4) 0.1211(1) 0.0123(4) 0.0157(12) Uani 1.00 1 d . . .
O(110) O 0.3913(4) 0.0029(1) -0.0761(4) 0.0167(12) Uani 1.00 1 d . . .
O(111) O 0.2475(5) 0.0358(1) -0.4625(4) 0.0179(13) Uani 1.00 1 d . . .
O(112) O 0.5217(4) 0.1594(1) -0.3786(4) 0.0146(12) Uani 1.00 1 d . . .
O(201) O 0.0725(6) 0.1533(2) 0.1730(5) 0.0287(13) Uiso 1.00 1 d . . .
O(202) O 0.8407(6) 0.1753(2) 0.1366(6) 0.038(2) Uiso 1.00 1 d . . .
O(203) O 0.3341(6) 0.5920(2) 0.2083(6) 0.033(1) Uiso 1.00 1 d . . .
N(1) N 0.1596(6) 0.4813(2) 0.2418(5) 0.017(2) Uani 1.00 1 d . . .
N(2) N 0.6414(6) 0.5516(2) 0.2291(5) 0.017(2) Uani 1.00 1 d . . .
N(4) N 0.8397(5) 0.6689(2) 0.0982(5) 0.014(1) Uani 1.00 1 d . . .
N(3) N 0.3320(5) 0.7455(2) 0.1984(5) 0.016(2) Uani 1.00 1 d . . .
C(31) C 0.2890(7) 0.7691(2) 0.2690(6) 0.019(2) Uani 1.00 1 d . . .
C(32) C 0.2555(8) 0.7131(2) 0.1724(8) 0.031(2) Uani 1.00 1 d . . .
C(33) C 0.4601(6) 0.7358(2) 0.2617(7) 0.020(2) Uani 1.00 1 d . . .
C(34) C 0.3253(9) 0.7642(3) 0.0932(7) 0.037(3) Uani 1.00 1 d . . .
C(11) C 0.1452(11) 0.4431(3) 0.223(1) 0.061(4) Uani 1.00 1 d . . .
C(12) C 0.0412(7) 0.4994(3) 0.2205(8) 0.027(2) Uani 1.00 1 d . . .
C(13) C 0.223(1) 0.4972(4) 0.172(2) 0.090(6) Uani 1.00 1 d . . .
C(14) C 0.2300(13) 0.4859(5) 0.3632(12) 0.100(6) Uani 1.00 1 d . . .
C(21) C 0.6459(8) 0.5436(2) 0.3471(7) 0.025(2) Uani 1.00 1 d . . .
C(22) C 0.5396(7) 0.5319(2) 0.1450(7) 0.025(2) Uani 1.00 1 d . . .
C(23) C 0.7585(8) 0.5413(3) 0.2152(7) 0.029(2) Uani 1.00 1 d . . .
C(24) C 0.6248(8) 0.5903(2) 0.2094(7) 0.021(2) Uani 1.00 1 d . . .
C(41) C 0.8364(7) 0.6314(2) 0.0635(7) 0.021(2) Uani 1.00 1 d . . .
C(42) C 0.8005(7) 0.6721(2) 0.1985(6) 0.020(2) Uani 1.00 1 d . . .
C(43) C 0.7562(8) 0.6904(2) 0.0040(7) 0.024(2) Uani 1.00 1 d . . .
C(44) C 0.9673(7) 0.6826(2) 0.1293(6) 0.018(2) Uani 1.00 1 d . . .

loop_
_atom_site_aniso_label
_atom_site_aniso_U_11
_atom_site_aniso_U_22
_atom_site_aniso_U_33
_atom_site_aniso_U_12
_atom_site_aniso_U_13
_atom_site_aniso_U_23
W(3) 0.01033(12) 0.00872(12) 0.00594(11) -0.00138(9) 0.00167(9) -0.00013(9)
W(4) 0.00983(12) 0.00882(11) 0.00792(11) -0.00143(9) 0.00354(9) 0.00140(9)
W(5) 0.00861(11) 0.01034(12) 0.00703(11) -0.00112(9) 0.00172(9) 0.00022(9)
W(6) 0.00862(11) 0.00816(11) 0.00673(11) 0.00019(9) 0.00362(9) 0.00151(9)
W(7) 0.01146(12) 0.00969(12) 0.00503(11) -0.00134(9) 0.00196(9) 0.00119(9)
W(8) 0.00840(11) 0.01081(12) 0.00492(11) 0.00080(9) 0.00197(9) 0.00116(9)
W(9) 0.00741(11) 0.01132(12) 0.00848(11) 0.00072(9) 0.00160(9) 0.00196(9)
W(10) 0.00976(12) 0.00834(12) 0.00826(11) 0.00158(9) 0.00149(9) 0.00090(9)
W(11) 0.01144(12) 0.01019(12) 0.00683(11) 0.00209(10) 0.00285(9) -0.00135(9)
W(12) 0.00795(11) 0.01194(12) 0.00741(11) 0.00120(9) 0.00451(9) 0.00117(9)
V(1) 0.0120(5) 0.0087(5) 0.0092(5) 0.0002(4) 0.0064(4) 0.0001(4)
V(2) 0.0107(5) 0.0096(5) 0.0124(5) -0.0009(4) 0.0058(4) 0.0010(4)
Si(1) 0.0087(8) 0.0091(8) 0.0052(7) 0.0001(6) 0.0030(6) 0.0007(6)
O(1) 0.011(2) 0.013(2) 0.017(2) -0.002(2) 0.006(2) 0.001(2)
O(2) 0.014(2) 0.014(2) 0.009(2) -0.001(2) 0.004(2) 0.000(2)
O(3) 0.016(2) 0.008(2) 0.009(2) 0.000(2) 0.008(2) 0.001(2)
O(4) 0.017(2) 0.010(2) 0.013(2) -0.002(2) 0.011(2) 0.000(2)
O(5) 0.014(2) 0.013(2) 0.012(2) -0.002(2) 0.007(2) 0.000(2)
O(6) 0.013(2) 0.010(2) 0.010(2) 0.000(2) 0.006(2) -0.001(2)
O(7) 0.014(2) 0.016(2) 0.005(2) -0.001(2) 0.003(2) 0.002(2)
O(8) 0.012(2) 0.011(2) 0.009(2) -0.003(2) 0.003(2) 0.001(2)
O(9) 0.008(2) 0.008(2) 0.012(2) 0.001(2) 0.004(2) 0.001(2)
O(10) 0.010(2) 0.010(2) 0.009(2) -0.001(2) 0.002(2) 0.003(2)
O(11) 0.010(2) 0.009(2) 0.009(2) -0.001(2) 0.003(2) -0.001(2)
O(12) 0.008(2) 0.010(2) 0.011(2) -0.001(2) 0.001(2) 0.001(2)
O(13) 0.013(2) 0.013(2) 0.010(2) 0.002(2) 0.002(2) 0.001(2)
O(14) 0.013(2) 0.011(2) 0.006(2) -0.003(2) 0.003(2) -0.003(2)
O(15) 0.012(2) 0.012(2) 0.012(2) -0.000(2) 0.005(2) -0.003(2)
O(16) 0.007(2) 0.012(2) 0.009(2) 0.001(2) 0.002(2) -0.001(2)
O(17) 0.010(2) 0.014(2) 0.010(2) 0.000(2) -0.001(2) 0.001(2)
O(18) 0.012(2) 0.010(2) 0.012(2) -0.001(2) 0.004(2) -0.002(2)
O(19) 0.011(2) 0.014(2) 0.005(2) 0.002(2) 0.001(2) 0.001(2)
O(20) 0.016(2) 0.013(2) 0.009(2) -0.001(2) 0.007(2) -0.000(2)
O(21) 0.013(2) 0.014(2) 0.013(2) 0.001(2) 0.004(2) 0.000(2)
O(22) 0.009(2) 0.012(2) 0.010(2) 0.003(2) 0.001(2) 0.000(2)
O(23) 0.011(2) 0.018(2) 0.008(2) 0.002(2) 0.005(2) 0.002(2)
O(24) 0.010(2) 0.014(2) 0.015(2) 0.001(2) 0.008(2) -0.003(2)
O(25) 0.010(2) 0.010(2) 0.012(2) -0.000(2) 0.008(2) 0.001(2)
O(26) 0.012(2) 0.009(2) 0.006(2) 0.001(2) 0.003(2) 0.000(2)
O(27) 0.008(2) 0.010(2) 0.006(2) 0.001(2) 0.001(2) -0.001(2)
O(28) 0.010(2) 0.011(2) 0.004(2) 0.001(2) 0.002(2) -0.002(2)
O(101) 0.018(3) 0.014(2) 0.016(2) 0.001(2) 0.009(2) -0.002(2)
O(102) 0.017(3) 0.016(3) 0.023(3) 0.005(2) 0.009(2) 0.004(2)
O(103) 0.022(3) 0.016(3) 0.011(2) -0.002(2) 0.000(2) -0.001(2)
O(104) 0.014(2) 0.013(2) 0.018(3) -0.003(2) 0.005(2) -0.000(2)
O(105) 0.014(2) 0.019(3) 0.012(2) -0.003(2) -0.000(2) -0.002(2)
O(106) 0.013(2) 0.013(2) 0.015(2) -0.000(2) 0.008(2) 0.001(2)
O(107) 0.017(2) 0.018(3) 0.009(2) -0.002(2) 0.002(2) 0.002(2)
O(108) 0.013(2) 0.017(2) 0.005(2) 0.001(2) -0.001(2) 0.001(2)
O(109) 0.009(2) 0.019(3) 0.017(2) -0.002(2) 0.003(2) 0.005(2)
O(110) 0.008(2) 0.016(3) 0.021(3) 0.001(2) -0.002(2) -0.000(2)
O(111) 0.022(3) 0.017(3) 0.015(2) 0.001(2) 0.006(2) -0.003(2)
O(112) 0.011(2) 0.021(3) 0.012(2) 0.003(2) 0.004(2) 0.002(2)
N(1) 0.016(3) 0.019(3) 0.022(3) 0.003(3) 0.012(3) -0.000(3)
N(2) 0.017(3) 0.017(3) 0.016(3) 0.002(2) 0.004(2) 0.006(2)
N(4) 0.015(3) 0.015(3) 0.009(3) -0.003(2) 0.003(2) -0.001(2)
N(3) 0.013(3) 0.016(3) 0.020(3) -0.007(2) 0.006(2) -0.006(2)
C(31) 0.027(4) 0.017(4) 0.020(4) 0.008(3) 0.016(3) 0.005(3)
C(32) 0.021(4) 0.029(5) 0.040(5) -0.009(4) 0.008(4) -0.020(4)
C(33) 0.008(3) 0.025(4) 0.027(4) 0.000(3) 0.005(3) -0.002(3)
C(34) 0.036(5) 0.064(7) 0.014(4) -0.001(5) 0.011(4) 0.003(4)
C(11) 0.040(6) 0.029(6) 0.121(12) -0.011(5) 0.039(7) -0.014(7)
C(12) 0.012(4) 0.037(5) 0.032(5) 0.003(3) 0.009(3) -0.004(4)
C(13) 0.084(10) 0.058(8) 0.18(2) 0.043(7) 0.115(12) 0.073(10)
C(14) 0.058(9) 0.15(2) 0.055(8) 0.062(10) -0.026(7) -0.059(10)
C(21) 0.026(4) 0.032(5) 0.021(4) -0.002(3) 0.014(3) 0.005(3)
C(22) 0.020(4) 0.021(4) 0.029(4) -0.004(3) 0.001(3) 0.001(3)
C(23) 0.026(4) 0.041(5) 0.022(4) 0.007(4) 0.012(3) 0.009(4)
C(24) 0.030(4) 0.011(3) 0.023(4) 0.000(3) 0.010(3) 0.002(3)
C(41) 0.026(4) 0.014(4) 0.023(4) -0.013(3) 0.009(3) -0.011(3)
C(42) 0.020(4) 0.027(4) 0.017(4) -0.000(3) 0.013(3) 0.000(3)
C(43) 0.025(4) 0.027(4) 0.016(4) -0.001(3) 0.001(3) 0.013(3)
C(44) 0.018(4) 0.022(4) 0.016(3) -0.007(3) 0.008(3) -0.007(3)

loop_
_atom_type_symbol
_atom_type_description
_atom_type_scat_dispersion_real
_atom_type_scat_dispersion_imag
_atom_type_scat_source
C C 0.003 0.002
;
International Tables for Crystallography
(1992, Vol. C, Tables 4.2.6.8 and 6.1.1.4)
;
H H 0.000 0.000
;
International Tables for Crystallography
(1992, Vol. C, Table 6.1.1.4)
;
N N 0.006 0.003
;
International Tables for Crystallography
(1992, Vol. C, Tables 4.2.6.8 and 6.1.1.4)
;
O O 0.011 0.006
;
International Tables for Crystallography
(1992, Vol. C, Tables 4.2.6.8 and 6.1.1.4)
;
Si Si 0.082 0.070
;
International Tables for Crystallography
(1992, Vol. C, Tables 4.2.6.8 and 6.1.1.4)
;
V V 0.300 0.529
;
International Tables for Crystallography
(1992, Vol. C, Tables 4.2.6.8 and 6.1.1.4)
;
W W -0.849 6.872
;
International Tables for Crystallography
(1992, Vol. C, Tables 4.2.6.8 and 6.1.1.4)
;

loop_
_geom_angle_atom_site_label_1
_geom_angle_atom_site_label_2
_geom_angle_atom_site_label_3
_geom_angle
_geom_angle_publ_flag
_geom_angle_site_symmetry_1
_geom_angle_site_symmetry_2
_geom_angle_site_symmetry_3
O(3) W(3) O(7) 84.2(2) yes . . .
O(3) W(3) O(12) 88.1(2) yes . . .
O(3) W(3) O(13) 161.7(2) yes . . .
O(3) W(3) O(25) 76.3(2) yes . . .
O(3) W(3) O(103) 96.5(2) yes . . .
O(7) W(3) O(12) 158.2(2) yes . . .
O(7) W(3) O(13) 87.5(2) yes . . .
O(7) W(3) O(25) 83.5(2) yes . . .
O(7) W(3) O(103) 100.6(2) yes . . .
O(12) W(3) O(13) 93.7(2) yes . . .
O(12) W(3) O(25) 74.8(2) yes . . .
O(12) W(3) O(103) 100.5(2) yes . . .
O(13) W(3) O(25) 86.6(2) yes . . .
O(13) W(3) O(103) 101.0(2) yes . . .
O(25) W(3) O(103) 171.4(2) yes . . .
O(4) W(4) O(8) 93.7(2) yes . . .
O(4) W(4) O(9) 88.1(2) yes . . .
O(4) W(4) O(14) 160.9(2) yes . . .
O(4) W(4) O(26) 79.5(2) yes . . .
O(4) W(4) O(104) 99.6(2) yes . . .
O(8) W(4) O(9) 157.8(2) yes . . .
O(8) W(4) O(14) 86.9(2) yes . . .
O(8) W(4) O(26) 84.6(2) yes . . .
O(8) W(4) O(104) 100.6(2) yes . . .
O(9) W(4) O(14) 84.3(2) yes . . .
O(9) W(4) O(26) 74.0(2) yes . . .
O(9) W(4) O(104) 100.9(2) yes . . .
O(14) W(4) O(26) 81.5(2) yes . . .
O(14) W(4) O(104) 99.0(2) yes . . .
O(26) W(4) O(104) 174.8(2) yes . . .
O(5) W(5) O(9) 87.6(2) yes . . .
O(5) W(5) O(10) 85.2(2) yes . . .
O(5) W(5) O(15) 162.7(2) yes . . .
O(5) W(5) O(26) 77.2(2) yes . . .
O(5) W(5) O(105) 97.7(2) yes . . .
O(9) W(5) O(10) 158.8(2) yes . . .
O(9) W(5) O(15) 92.7(2) yes . . .
O(9) W(5) O(26) 75.5(2) yes . . .
O(9) W(5) O(105) 100.4(2) yes . . .
O(10) W(5) O(15) 88.4(2) yes . . .
O(10) W(5) O(26) 83.5(2) yes . . .
O(10) W(5) O(105) 100.3(2) yes . . .
O(15) W(5) O(26) 86.1(2) yes . . .
O(15) W(5) O(105) 99.3(2) yes . . .
O(26) W(5) O(105) 173.5(2) yes . . .
O(6) W(6) O(11) 92.8(2) yes . . .
O(6) W(6) O(12) 87.7(2) yes . . .
O(6) W(6) O(16) 160.9(2) yes . . .
O(6) W(6) O(25) 78.9(2) yes . . .
O(6) W(6) O(106) 100.4(2) yes . . .
O(11) W(6) O(12) 157.5(2) yes . . .
O(11) W(6) O(16) 87.9(2) yes . . .
O(11) W(6) O(25) 83.7(2) yes . . .
O(11) W(6) O(106) 101.7(2) yes . . .
O(12) W(6) O(16) 84.5(2) yes . . .
O(12) W(6) O(25) 74.4(2) yes . . .
O(12) W(6) O(106) 100.2(2) yes . . .
O(16) W(6) O(25) 82.2(2) yes . . .
O(16) W(6) O(106) 98.1(2) yes . . .
O(25) W(6) O(106) 174.5(2) yes . . .
O(7) W(7) O(8) 96.4(2) yes . . .
O(7) W(7) O(17) 87.9(2) yes . . .
O(7) W(7) O(18) 156.9(2) yes . . .
O(7) W(7) O(27) 82.6(2) yes . . .
O(7) W(7) O(107) 102.6(2) yes . . .
O(8) W(7) O(17) 155.4(2) yes . . .
O(8) W(7) O(18) 85.8(2) yes . . .
O(8) W(7) O(27) 80.6(2) yes . . .
O(8) W(7) O(107) 101.7(2) yes . . .
O(17) W(7) O(18) 81.1(2) yes . . .
O(17) W(7) O(27) 75.9(2) yes . . .
O(17) W(7) O(107) 101.0(2) yes . . .
O(18) W(7) O(27) 75.0(2) yes . . .
O(18) W(7) O(107) 99.5(2) yes . . .
O(27) W(7) O(107) 173.9(2) yes . . .
O(10) W(8) O(11) 93.2(2) yes . . .
O(10) W(8) O(19) 86.8(2) yes . . .
O(10) W(8) O(20) 156.7(2) yes . . .
O(10) W(8) O(28) 81.9(2) yes . . .
O(10) W(8) O(108) 101.3(2) yes . . .
O(11) W(8) O(19) 156.2(2) yes . . .
O(11) W(8) O(20) 87.6(2) yes . . .
O(11) W(8) O(28) 80.7(2) yes . . .
O(11) W(8) O(108) 102.0(2) yes . . .
O(19) W(8) O(20) 83.2(2) yes . . .
O(19) W(8) O(28) 75.7(2) yes . . .
O(19) W(8) O(108) 101.3(2) yes . . .
O(20) W(8) O(28) 75.2(2) yes . . .
O(20) W(8) O(108) 101.3(2) yes . . .
O(28) W(8) O(108) 175.6(2) yes . . .
O(13) W(9) O(17) 83.1(2) yes . . .
O(13) W(9) O(21) 155.5(2) yes . . .
O(13) W(9) O(24) 86.7(2) yes . . .
O(13) W(9) O(27) 81.5(2) yes . . .
O(13) W(9) O(109) 102.8(2) yes . . .
O(17) W(9) O(21) 89.1(2) yes . . .
O(17) W(9) O(24) 158.9(2) yes . . .
O(17) W(9) O(27) 75.6(2) yes . . .
O(17) W(9) O(109) 98.3(2) yes . . .
O(21) W(9) O(24) 92.6(2) yes . . .
O(21) W(9) O(27) 74.1(2) yes . . .
O(21) W(9) O(109) 101.3(2) yes . . .
O(24) W(9) O(27) 84.6(2) yes . . .
O(24) W(9) O(109) 101.9(2) yes . . .
O(27) W(9) O(109) 172.3(2) yes . . .
O(14) W(10) O(18) 88.2(2) yes . . .
O(14) W(10) O(21) 155.6(2) yes . . .
O(14) W(10) O(22) 90.1(2) yes . . .
O(14) W(10) O(27) 83.1(2) yes . . .
O(14) W(10) O(110) 101.0(2) yes . . .
O(18) W(10) O(21) 87.3(2) yes . . .
O(18) W(10) O(22) 159.4(2) yes . . .
O(18) W(10) O(27) 75.8(2) yes . . .
O(18) W(10) O(110) 102.3(2) yes . . .
O(21) W(10) O(22) 85.8(2) yes . . .
O(21) W(10) O(27) 72.6(2) yes . . .
O(21) W(10) O(110) 103.3(2) yes . . .
O(22) W(10) O(27) 83.6(2) yes . . .
O(22) W(10) O(110) 98.2(2) yes . . .
O(27) W(10) O(110) 175.5(2) yes . . .
O(15) W(11) O(19) 82.0(2) yes . . .
O(15) W(11) O(22) 87.9(2) yes . . .
O(15) W(11) O(23) 155.3(2) yes . . .
O(15) W(11) O(28) 81.8(2) yes . . .
O(15) W(11) O(111) 102.3(2) yes . . .
O(19) W(11) O(22) 159.0(2) yes . . .
O(19) W(11) O(23) 88.3(2) yes . . .
O(19) W(11) O(28) 75.7(2) yes . . .
O(19) W(11) O(111) 99.2(2) yes . . .
O(22) W(11) O(23) 93.5(2) yes . . .
O(22) W(11) O(28) 84.7(2) yes . . .
O(22) W(11) O(111) 100.9(2) yes . . .
O(23) W(11) O(28) 73.8(2) yes . . .
O(23) W(11) O(111) 101.7(3) yes . . .
O(28) W(11) O(111) 173.1(2) yes . . .
O(16) W(12) O(20) 85.8(2) yes . . .
O(16) W(12) O(23) 155.3(2) yes . . .
O(16) W(12) O(24) 91.3(2) yes . . .
O(16) W(12) O(28) 82.9(2) yes . . .
O(16) W(12) O(112) 103.1(2) yes . . .
O(20) W(12) O(23) 85.9(2) yes . . .
O(20) W(12) O(24) 158.9(2) yes . . .
O(20) W(12) O(28) 75.3(2) yes . . .
O(20) W(12) O(112) 99.7(2) yes . . .
O(23) W(12) O(24) 88.1(2) yes . . .
O(23) W(12) O(28) 72.5(2) yes . . .
O(23) W(12) O(112) 101.3(2) yes . . .
O(24) W(12) O(28) 83.6(2) yes . . .
O(24) W(12) O(112) 101.3(2) yes . . .
O(28) W(12) O(112) 172.1(2) yes . . .
O(1) V(1) O(2) 75.1(2) yes . . .
O(1) V(1) O(3) 155.7(2) yes . . .
O(1) V(1) O(6) 84.2(2) yes . . .
O(1) V(1) O(101) 101.5(2) yes . . .
O(2) V(1) O(3) 95.7(2) yes . . .
O(2) V(1) O(6) 149.8(2) yes . . .
O(2) V(1) O(101) 102.7(3) yes . . .
O(3) V(1) O(6) 94.4(2) yes . . .
O(3) V(1) O(101) 102.5(2) yes . . .
O(6) V(1) O(101) 102.8(3) yes . . .
O(1) V(2) O(2) 75.0(2) yes . . .
O(1) V(2) O(4) 152.6(2) yes . . .
O(1) V(2) O(5) 93.1(2) yes . . .
O(1) V(2) O(102) 100.0(3) yes . . .
O(2) V(2) O(4) 85.4(2) yes . . .
O(2) V(2) O(5) 151.4(3) yes . . .
O(2) V(2) O(102) 103.4(2) yes . . .
O(4) V(2) O(5) 95.2(2) yes . . .
O(4) V(2) O(102) 103.1(3) yes . . .
O(5) V(2) O(102) 104.3(2) yes . . .
O(25) Si(1) O(26) 113.4(3) yes . . .
O(25) Si(1) O(27) 108.7(2) yes . . .
O(25) Si(1) O(28) 108.7(3) yes . . .
O(26) Si(1) O(27) 109.4(3) yes . . .
O(26) Si(1) O(28) 107.9(2) yes . . .
O(27) Si(1) O(28) 108.7(3) yes . . .
V(1) O(1) V(2) 102.0(2) yes . . .
V(1) O(2) V(2) 107.0(2) yes . . .
W(3) O(3) V(1) 123.3(3) yes . . .
W(4) O(4) V(2) 122.5(3) yes . . .
W(5) O(5) V(2) 123.4(2) yes . . .
W(6) O(6) V(1) 122.9(2) yes . . .
W(3) O(7) W(7) 142.9(3) yes . . .
W(4) O(8) W(7) 147.5(3) yes . . .
W(4) O(9) W(5) 117.7(2) yes . . .
W(5) O(10) W(8) 142.4(3) yes . . .
W(6) O(11) W(8) 144.8(3) yes . . .
W(3) O(12) W(6) 118.4(2) yes . . .
W(3) O(13) W(9) 146.1(3) yes . . .
W(4) O(14) W(10) 143.9(2) yes . . .
W(5) O(15) W(11) 146.0(3) yes . . .
W(6) O(16) W(12) 145.0(2) yes . . .
W(7) O(17) W(9) 117.8(2) yes . . .
W(7) O(18) W(10) 118.4(2) yes . . .
W(8) O(19) W(11) 118.0(2) yes . . .
W(8) O(20) W(12) 118.9(3) yes . . .
W(9) O(21) W(10) 120.8(3) yes . . .
W(10) O(22) W(11) 158.1(3) yes . . .
W(11) O(23) W(12) 121.2(3) yes . . .
W(9) O(24) W(12) 159.3(3) yes . . .
W(3) O(25) W(6) 92.3(2) yes . . .
W(3) O(25) Si(1) 125.3(2) yes . . .
W(6) O(25) Si(1) 126.9(3) yes . . .
W(4) O(26) W(5) 92.7(2) yes . . .
W(4) O(26) Si(1) 125.6(2) yes . . .
W(5) O(26) Si(1) 126.8(3) yes . . .
W(7) O(27) W(9) 90.5(1) yes . . .
W(7) O(27) W(10) 90.3(2) yes . . .
W(7) O(27) Si(1) 124.5(3) yes . . .
W(9) O(27) W(10) 91.7(2) yes . . .
W(9) O(27) Si(1) 125.8(3) yes . . .
W(10) O(27) Si(1) 123.6(2) yes . . .
W(8) O(28) W(11) 90.4(1) yes . . .
W(8) O(28) W(12) 90.2(2) yes . . .
W(8) O(28) Si(1) 124.4(3) yes . . .
W(11) O(28) W(12) 92.3(2) yes . . .
W(11) O(28) Si(1) 125.4(3) yes . . .
W(12) O(28) Si(1) 123.9(2) yes . . .
C(11) N(1) C(12) 111.9(7) yes . . .
C(11) N(1) C(13) 111(1) yes . . .
C(11) N(1) C(14) 105(1) yes . . .
C(12) N(1) C(13) 110.1(8) yes . . .
C(12) N(1) C(14) 106.5(9) yes . . .
C(13) N(1) C(14) 111(1) yes . . .
C(21) N(2) C(22) 110.7(7) yes . . .
C(21) N(2) C(23) 110.4(6) yes . . .
C(21) N(2) C(24) 108.7(7) yes . . .
C(22) N(2) C(23) 109.2(7) yes . . .
C(22) N(2) C(24) 110.0(5) yes . . .
C(23) N(2) C(24) 107.9(7) yes . . .
C(41) N(4) C(42) 110.2(6) yes . . .
C(41) N(4) C(43) 109.7(5) yes . . .
C(41) N(4) C(44) 109.1(6) yes . . .
C(42) N(4) C(43) 109.0(6) yes . . .
C(42) N(4) C(44) 108.7(5) yes . . .
C(43) N(4) C(44) 110.1(6) yes . . .
C(31) N(3) C(32) 108.8(7) yes . . .
C(31) N(3) C(33) 108.6(6) yes . . .
C(31) N(3) C(34) 109.7(7) yes . . .
C(32) N(3) C(33) 109.8(6) yes . . .
C(32) N(3) C(34) 110.6(7) yes . . .
C(33) N(3) C(34) 109.3(7) yes . . .

loop_
_geom_bond_atom_site_label_1
_geom_bond_atom_site_label_2
_geom_bond_distance
_geom_bond_publ_flag
_geom_bond_site_symmetry_1
_geom_bond_site_symmetry_2
W(3) O(3) 1.969(5) yes . .
W(3) O(7) 1.980(5) yes . .
W(3) O(12) 1.890(5) yes . .
W(3) O(13) 1.874(5) yes . .
W(3) O(25) 2.303(4) yes . .
W(3) O(103) 1.700(5) yes . .
W(4) O(4) 1.862(5) yes . .
W(4) O(8) 1.924(4) yes . .
W(4) O(9) 1.952(4) yes . .
W(4) O(14) 1.959(5) yes . .
W(4) O(26) 2.293(5) yes . .
W(4) O(104) 1.709(5) yes . .
W(5) O(5) 1.948(6) yes . .
W(5) O(9) 1.904(5) yes . .
W(5) O(10) 1.958(5) yes . .
W(5) O(15) 1.883(5) yes . .
W(5) O(26) 2.267(4) yes . .
W(5) O(105) 1.723(4) yes . .
W(6) O(6) 1.850(6) yes . .
W(6) O(11) 1.922(4) yes . .
W(6) O(12) 1.953(4) yes . .
W(6) O(16) 1.957(5) yes . .
W(6) O(25) 2.275(5) yes . .
W(6) O(106) 1.726(5) yes . .
W(7) O(7) 1.864(5) yes . .
W(7) O(8) 1.898(5) yes . .
W(7) O(17) 1.928(5) yes . .
W(7) O(18) 1.955(5) yes . .
W(7) O(27) 2.317(5) yes . .
W(7) O(107) 1.719(5) yes . .
W(8) O(10) 1.897(5) yes . .
W(8) O(11) 1.923(5) yes . .
W(8) O(19) 1.926(5) yes . .
W(8) O(20) 1.918(5) yes . .
W(8) O(28) 2.345(4) yes . .
W(8) O(108) 1.725(4) yes . .
W(9) O(13) 1.962(5) yes . .
W(9) O(17) 1.927(5) yes . .
W(9) O(21) 1.888(5) yes . .
W(9) O(24) 1.895(5) yes . .
W(9) O(27) 2.328(5) yes . .
W(9) O(109) 1.714(5) yes . .
W(10) O(14) 1.871(5) yes . .
W(10) O(18) 1.887(5) yes . .
W(10) O(21) 1.961(5) yes . .
W(10) O(22) 1.937(5) yes . .
W(10) O(27) 2.337(5) yes . .
W(10) O(110) 1.703(5) yes . .
W(11) O(15) 1.947(5) yes . .
W(11) O(19) 1.945(4) yes . .
W(11) O(22) 1.879(4) yes . .
W(11) O(23) 1.892(5) yes . .
W(11) O(28) 2.330(5) yes . .
W(11) O(111) 1.710(5) yes . .
W(12) O(16) 1.884(5) yes . .
W(12) O(20) 1.931(4) yes . .
W(12) O(23) 1.967(5) yes . .
W(12) O(24) 1.912(4) yes . .
W(12) O(28) 2.333(5) yes . .
W(12) O(112) 1.705(6) yes . .
V(1) O(1) 2.029(4) yes . .
V(1) O(2) 1.910(5) yes . .
V(1) O(3) 1.777(4) yes . .
V(1) O(6) 1.875(5) yes . .
V(1) O(101) 1.601(6) yes . .
V(2) O(1) 1.979(5) yes . .
V(2) O(2) 1.966(4) yes . .
V(2) O(4) 1.856(5) yes . .
V(2) O(5) 1.789(5) yes . .
V(2) O(102) 1.581(6) yes . .
Si(1) O(25) 1.621(5) yes . .
Si(1) O(26) 1.623(5) yes . .
Si(1) O(27) 1.644(4) yes . .
Si(1) O(28) 1.641(5) yes . .
N(1) C(11) 1.47(1) yes . .
N(1) C(12) 1.49(1) yes . .
N(1) C(13) 1.48(2) yes . .
N(1) C(14) 1.49(1) yes . .
N(2) C(21) 1.52(1) yes . .
N(2) C(22) 1.500(9) yes . .
N(2) C(23) 1.50(1) yes . .
N(2) C(24) 1.48(1) yes . .
N(4) C(41) 1.48(1) yes . .
N(4) C(42) 1.51(1) yes . .
N(4) C(43) 1.498(9) yes . .
N(4) C(44) 1.51(1) yes . .
N(3) C(31) 1.48(1) yes . .
N(3) C(32) 1.49(1) yes . .
N(3) C(33) 1.492(9) yes . .
N(3) C(34) 1.49(1) yes . .

loop_
_geom_contact_atom_site_label_1
_geom_contact_atom_site_label_2
_geom_contact_distance
_geom_contact_publ_flag
_geom_contact_site_symmetry_1
_geom_contact_site_symmetry_2
W(3) W(6) 3.3014(3) yes . 55501
W(3) V(1) 3.298(1) yes . 55501
W(3) Si(1) 3.498(2) yes . 55501
W(3) O(6) 3.530(4) yes . 55501
W(3) O(17) 3.598(5) yes . 55501
W(3) O(25) 2.303(4) yes . 55501
W(3) O(27) 3.492(5) yes . 55501
W(4) W(3) 2.9507(5) yes . 55505
W(4) W(4) 2.9507(5) yes . 55505
W(4) W(5) 3.2998(3) yes . 55501
W(4) W(5) 2.9507(5) yes . 55505
W(4) W(6) 2.9507(5) yes . 55505
W(4) W(7) 2.9507(5) yes . 55505
W(4) W(8) 2.9507(5) yes . 55505
W(4) W(9) 2.9507(5) yes . 55505
W(4) W(10) 2.9507(5) yes . 55505
W(4) W(11) 2.9507(5) yes . 55505
W(4) W(12) 2.9507(5) yes . 55505
W(4) V(1) 2.951(1) yes . 55505
W(4) V(2) 3.260(1) yes . 55501
W(4) V(2) 2.951(1) yes . 55505
W(4) Si(1) 3.496(2) yes . 55501
W(4) Si(1) 2.951(2) yes . 55505
W(4) O(1) 2.951(5) yes . 55505
W(4) O(2) 2.951(5) yes . 55505
W(4) O(3) 2.951(5) yes . 55505
W(4) O(4) 2.951(5) yes . 55505
W(4) O(5) 3.526(4) yes . 55501
W(4) O(5) 2.951(5) yes . 55505
W(4) O(6) 2.951(5) yes . 55505
W(4) O(7) 2.951(5) yes . 55505
W(4) O(8) 2.951(5) yes . 55505
W(4) O(9) 2.951(5) yes . 55505
W(4) O(10) 2.951(5) yes . 55505
W(4) O(11) 2.951(5) yes . 55505
W(4) O(12) 2.951(5) yes . 55505
W(4) O(13) 2.951(5) yes . 55505
W(4) O(14) 2.951(5) yes . 55505
W(4) O(15) 2.951(5) yes . 55505
W(4) O(16) 2.951(5) yes . 55505
W(4) O(17) 2.951(5) yes . 55505
W(4) O(18) 2.951(5) yes . 55505
W(4) O(19) 2.951(5) yes . 55505
W(4) O(20) 2.951(5) yes . 55505
W(4) O(21) 2.951(5) yes . 55505
W(4) O(22) 2.951(5) yes . 55505
W(4) O(23) 2.951(5) yes . 55505
W(4) O(24) 2.951(5) yes . 55505
W(4) O(25) 2.951(5) yes . 55505
W(4) O(26) 2.293(5) yes . 55501
W(4) O(26) 2.951(5) yes . 55505
W(4) O(27) 3.527(5) yes . 55501
W(4) O(27) 2.951(5) yes . 55505
W(4) O(28) 2.951(5) yes . 55505
W(4) O(101) 2.951(5) yes . 55505
W(4) O(102) 2.951(6) yes . 55505
W(4) O(103) 2.951(6) yes . 55505
W(4) O(104) 2.951(5) yes . 55505
W(4) O(105) 2.951(5) yes . 55505
W(4) O(106) 2.951(5) yes . 55505
W(4) O(107) 2.951(5) yes . 55505
W(4) O(108) 2.951(5) yes . 55505
W(4) O(109) 2.951(5) yes . 55505
W(4) O(110) 2.951(5) yes . 55505
W(4) O(111) 2.951(6) yes . 55505
W(4) O(112) 2.951(5) yes . 55505
W(4) O(201) 2.951(6) yes . 55505
W(4) O(202) 2.951(8) yes . 55505
W(4) O(203) 2.951(7) yes . 55505
W(4) N(1) 2.951(7) yes . 55505
W(4) N(2) 2.951(7) yes . 55505
W(4) N(4) 2.951(6) yes . 55505
W(4) N(3) 2.951(7) yes . 55505
W(4) C(31) 2.951(8) yes . 55505
W(4) C(32) 2.95(1) yes . 55505
W(4) C(33) 2.951(9) yes . 55505
W(4) C(34) 2.95(1) yes . 55505
W(4) C(11) 2.95(1) yes . 55505
W(4) C(12) 2.95(1) yes . 55505
W(4) C(13) 2.95(2) yes . 55505
W(4) C(14) 2.95(2) yes . 55505
W(4) C(21) 2.951(9) yes . 55505
W(4) C(22) 2.951(9) yes . 55505
W(4) C(23) 2.95(1) yes . 55505
W(4) C(24) 2.951(8) yes . 55505
W(4) C(41) 2.951(8) yes . 55505
W(4) C(42) 2.951(9) yes . 55505
W(4) C(43) 2.951(9) yes . 55505
W(4) C(44) 2.951(8) yes . 55505
W(5) W(4) 3.2998(3) yes . 55501
W(5) V(2) 3.291(1) yes . 55501
W(5) Si(1) 3.490(2) yes . 55501
W(5) O(4) 3.547(5) yes . 55501
W(5) O(19) 3.556(5) yes . 55501
W(5) O(26) 2.267(4) yes . 55501
W(5) O(28) 3.494(5) yes . 55501
W(6) W(3) 3.3014(3) yes . 55501
W(6) V(1) 3.273(1) yes . 55501
W(6) Si(1) 3.497(2) yes . 55501
W(6) O(3) 3.537(5) yes . 55501
W(6) O(25) 2.275(5) yes . 55501
W(6) O(28) 3.529(5) yes . 55501
W(7) W(9) 3.3000(4) yes . 55501
W(7) W(10) 3.3006(5) yes . 55501
W(7) Si(1) 3.520(2) yes . 55501
W(7) O(13) 3.484(5) yes . 55501
W(7) O(14) 3.555(4) yes . 55501
W(7) O(21) 3.595(6) yes . 55501
W(7) O(27) 2.317(5) yes . 55501
W(8) W(11) 3.3185(5) yes . 55501
W(8) W(12) 3.3141(3) yes . 55501
W(8) Si(1) 3.541(2) yes . 55501
W(8) O(15) 3.500(5) yes . 55501
W(8) O(16) 3.531(4) yes . 55501
W(8) O(23) 3.566(5) yes . 55501
W(8) O(28) 2.345(4) yes . 55501
W(9) W(7) 3.3000(4) yes . 55501
W(9) W(10) 3.3475(5) yes . 55501
W(9) Si(1) 3.549(2) yes . 55501
W(9) O(7) 3.572(6) yes . 55501
W(9) O(18) 3.456(5) yes . 55501
W(9) O(27) 2.328(5) yes . 55501
W(10) W(7) 3.3006(5) yes . 55501
W(10) W(9) 3.3475(5) yes . 55501
W(10) Si(1) 3.523(2) yes . 55501
W(10) O(8) 3.478(5) yes . 55501
W(10) O(17) 3.498(4) yes . 55501
W(10) O(27) 2.337(5) yes . 55501
W(10) O(110) 3.471(5) yes . 65503
W(11) W(8) 3.3185(5) yes . 55501
W(11) W(12) 3.3618(5) yes . 55501
W(11) Si(1) 3.543(2) yes . 55501
W(11) O(10) 3.590(5) yes . 55501
W(11) O(20) 3.483(5) yes . 55501
W(11) O(28) 2.330(5) yes . 55501
W(12) W(8) 3.3141(3) yes . 55501
W(12) W(11) 3.3618(5) yes . 55501
W(12) Si(1) 3.523(2) yes . 55501
W(12) O(11) 3.551(5) yes . 55501
W(12) O(19) 3.541(4) yes . 55501
W(12) O(28) 2.333(5) yes . 55501
V(1) W(3) 3.298(1) yes . 55501
V(1) W(6) 3.273(1) yes . 55501
V(1) V(2) 3.116(2) yes . 55501
V(1) O(1) 2.029(4) yes . 55501
V(1) O(12) 3.459(5) yes . 55501
V(1) O(25) 2.523(5) yes . 55501
V(2) W(4) 3.260(1) yes . 55501
V(2) W(5) 3.291(1) yes . 55501
V(2) V(1) 3.116(2) yes . 55501
V(2) O(1) 1.979(5) yes . 55501
V(2) O(2) 1.966(4) yes . 55501
V(2) O(9) 3.447(5) yes . 55501
V(2) O(26) 2.545(5) yes . 55501
Si(1) W(3) 3.498(2) yes . 55501
Si(1) W(4) 3.496(2) yes . 55501
Si(1) W(5) 3.490(2) yes . 55501
Si(1) W(6) 3.497(2) yes . 55501
Si(1) W(7) 3.520(2) yes . 55501
Si(1) W(8) 3.541(2) yes . 55501
Si(1) W(9) 3.549(2) yes . 55501
Si(1) W(10) 3.523(2) yes . 55501
Si(1) W(11) 3.543(2) yes . 55501
Si(1) W(12) 3.523(2) yes . 55501
Si(1) O(1) 3.559(5) yes . 55501
Si(1) O(2) 3.450(6) yes . 55501
Si(1) O(7) 3.320(5) yes . 55501
Si(1) O(8) 3.263(6) yes . 55501
Si(1) O(10) 3.315(4) yes . 55501
Si(1) O(11) 3.266(5) yes . 55501
Si(1) O(13) 3.379(5) yes . 55501
Si(1) O(14) 3.321(5) yes . 55501
Si(1) O(15) 3.371(5) yes . 55501
Si(1) O(16) 3.336(5) yes . 55501
Si(1) O(22) 3.305(5) yes . 55501
Si(1) O(24) 3.299(6) yes . 55501
O(1) V(1) 2.029(4) yes . 55501
O(1) V(2) 1.979(5) yes . 55501
O(1) Si(1) 3.559(5) yes . 55501
O(1) O(2) 2.402(7) yes . 55501
O(1) O(5) 2.740(7) yes . 55501
O(1) O(6) 2.621(7) yes . 55501
O(1) O(10) 3.273(7) yes . 55501
O(1) O(11) 3.119(8) yes . 55501
O(1) O(25) 3.030(7) yes . 55501
O(1) O(26) 3.073(7) yes . 55501
O(1) O(101) 2.825(7) yes . 55501
O(1) O(102) 2.740(9) yes . 55501
O(1) C(31) 3.35(1) yes . 56503
O(2) V(2) 1.966(4) yes . 55501
O(2) Si(1) 3.450(6) yes . 55501
O(2) O(1) 2.402(7) yes . 55501
O(2) O(3) 2.735(7) yes . 55501
O(2) O(4) 2.593(7) yes . 55501
O(2) O(7) 3.293(6) yes . 55501
O(2) O(8) 3.144(7) yes . 55501
O(2) O(25) 2.988(8) yes . 55501
O(2) O(26) 2.938(7) yes . 55501
O(2) O(101) 2.749(7) yes . 55501
O(2) O(102) 2.793(7) yes . 55501
O(2) O(201) 2.539(8) yes . 55501
O(3) W(6) 3.537(5) yes . 55501
O(3) O(2) 2.735(7) yes . 55501
O(3) O(6) 2.680(6) yes . 55501
O(3) O(7) 2.647(7) yes . 55501
O(3) O(12) 2.684(8) yes . 55501
O(3) O(25) 2.651(7) yes . 55501
O(3) O(101) 2.637(7) yes . 55501
O(3) O(103) 2.744(7) yes . 55501
O(4) W(5) 3.547(5) yes . 55501
O(4) O(2) 2.593(7) yes . 55501
O(4) O(5) 2.692(7) yes . 55501
O(4) O(8) 2.763(6) yes . 55501
O(4) O(9) 2.653(7) yes . 55501
O(4) O(26) 2.679(8) yes . 55501
O(4) O(102) 2.697(7) yes . 55501
O(4) O(104) 2.730(7) yes . 55501
O(4) O(201) 3.443(7) yes . 55501
O(5) W(4) 3.526(4) yes . 55501
O(5) O(1) 2.740(7) yes . 55501
O(5) O(4) 2.692(7) yes . 55501
O(5) O(9) 2.666(7) yes . 55501
O(5) O(10) 2.644(8) yes . 55501
O(5) O(26) 2.641(6) yes . 55501
O(5) O(102) 2.664(8) yes . 55501
O(5) O(105) 2.768(7) yes . 55501
O(6) W(3) 3.530(4) yes . 55501
O(6) O(1) 2.621(7) yes . 55501
O(6) O(3) 2.680(6) yes . 55501
O(6) O(11) 2.733(7) yes . 55501
O(6) O(12) 2.636(6) yes . 55501
O(6) O(25) 2.642(6) yes . 55501
O(6) O(101) 2.721(8) yes . 55501
O(6) O(106) 2.749(8) yes . 55501
O(6) C(44) 3.55(1) yes . 66503
O(7) W(9) 3.572(6) yes . 55501
O(7) Si(1) 3.320(5) yes . 55501
O(7) O(2) 3.293(6) yes . 55501
O(7) O(3) 2.647(7) yes . 55501
O(7) O(8) 2.805(7) yes . 55501
O(7) O(13) 2.665(8) yes . 55501
O(7) O(17) 2.632(7) yes . 55501
O(7) O(25) 2.863(6) yes . 55501
O(7) O(27) 2.781(7) yes . 55501
O(7) O(103) 2.837(7) yes . 55501
O(7) O(107) 2.798(7) yes . 55501
O(8) W(10) 3.478(5) yes . 55501
O(8) Si(1) 3.263(6) yes . 55501
O(8) O(2) 3.144(7) yes . 55501
O(8) O(4) 2.763(6) yes . 55501
O(8) O(7) 2.805(7) yes . 55501
O(8) O(14) 2.671(7) yes . 55501
O(8) O(18) 2.623(7) yes . 55501
O(8) O(26) 2.851(6) yes . 55501
O(8) O(27) 2.746(8) yes . 55501
O(8) O(104) 2.799(7) yes . 55501
O(8) O(107) 2.808(6) yes . 55501
O(8) O(201) 3.320(9) yes . 55501
O(9) W(3) 3.384(5) yes . 55505
O(9) W(4) 3.384(5) yes . 55505
O(9) W(5) 3.384(5) yes . 55505
O(9) W(6) 3.384(5) yes . 55505
O(9) W(7) 3.384(5) yes . 55505
O(9) W(8) 3.384(5) yes . 55505
O(9) W(9) 3.384(5) yes . 55505
O(9) W(10) 3.384(5) yes . 55505
O(9) W(11) 3.384(5) yes . 55505
O(9) W(12) 3.384(5) yes . 55505
O(9) V(1) 3.384(5) yes . 55505
O(9) V(2) 3.447(5) yes . 55501
O(9) V(2) 3.384(5) yes . 55505
O(9) Si(1) 3.384(5) yes . 55505
O(9) O(1) 3.384(7) yes . 55505
O(9) O(2) 3.384(7) yes . 55505
O(9) O(3) 3.384(7) yes . 55505
O(9) O(4) 2.653(7) yes . 55501
O(9) O(4) 3.384(7) yes . 55505
O(9) O(5) 2.666(7) yes . 55501
O(9) O(5) 3.384(7) yes . 55505
O(9) O(6) 3.384(7) yes . 55505
O(9) O(7) 3.384(7) yes . 55505
O(9) O(8) 3.384(7) yes . 55505
O(9) O(9) 3.384(7) yes . 55505
O(9) O(10) 3.384(7) yes . 55505
O(9) O(11) 3.384(7) yes . 55505
O(9) O(12) 3.384(7) yes . 55505
O(9) O(13) 3.384(7) yes . 55505
O(9) O(14) 2.626(6) yes . 55501
O(9) O(14) 3.384(7) yes . 55505
O(9) O(15) 2.740(8) yes . 55501
O(9) O(15) 3.384(7) yes . 55505
O(9) O(16) 3.384(7) yes . 55505
O(9) O(17) 3.384(7) yes . 55505
O(9) O(18) 3.384(7) yes . 55505
O(9) O(19) 3.384(7) yes . 55505
O(9) O(20) 3.384(7) yes . 55505
O(9) O(21) 3.384(7) yes . 55505
O(9) O(22) 3.384(7) yes . 55505
O(9) O(23) 3.384(7) yes . 55505
O(9) O(24) 3.384(7) yes . 55505
O(9) O(25) 3.384(7) yes . 55505
O(9) O(26) 2.569(6) yes . 55501
O(9) O(26) 3.384(7) yes . 55505
O(9) O(27) 3.384(7) yes . 55505
O(9) O(28) 3.384(7) yes . 55505
O(9) O(101) 3.384(7) yes . 55505
O(9) O(102) 3.384(7) yes . 55505
O(9) O(103) 3.384(7) yes . 55505
O(9) O(104) 2.826(7) yes . 55501
O(9) O(104) 3.384(7) yes . 55505
O(9) O(105) 2.790(6) yes . 55501
O(9) O(105) 3.384(7) yes . 55505
O(9) O(106) 3.384(7) yes . 55505
O(9) O(107) 3.384(7) yes . 55505
O(9) O(108) 3.384(7) yes . 55505
O(9) O(109) 3.384(7) yes . 55505
O(9) O(110) 3.384(7) yes . 55505
O(9) O(111) 3.384(7) yes . 55505
O(9) O(112) 3.384(7) yes . 55505
O(9) O(201) 3.384(8) yes . 55505
O(9) O(202) 3.384(9) yes . 55505
O(9) O(203) 3.384(8) yes . 55505
O(9) N(1) 3.384(8) yes . 55505
O(9) N(2) 3.384(8) yes . 55505
O(9) N(4) 3.384(8) yes . 55505
O(9) N(3) 3.384(8) yes . 55505
O(9) C(31) 3.384(9) yes . 55505
O(9) C(32) 3.38(1) yes . 55505
O(9) C(33) 3.38(1) yes . 55505
O(9) C(34) 3.38(1) yes . 55505
O(9) C(11) 3.38(2) yes . 55505
O(9) C(12) 3.38(1) yes . 55505
O(9) C(13) 3.38(2) yes . 55505
O(9) C(14) 3.38(2) yes . 55505
O(9) C(21) 3.38(1) yes . 55505
O(9) C(22) 3.38(1) yes . 55505
O(9) C(23) 3.38(1) yes . 55505
O(9) C(24) 3.384(9) yes . 55505
O(9) C(41) 3.384(9) yes . 55505
O(9) C(42) 3.384(9) yes . 55505
O(9) C(43) 3.38(1) yes . 55505
O(9) C(44) 3.384(9) yes . 55505
O(10) W(11) 3.590(5) yes . 55501
O(10) Si(1) 3.315(4) yes . 55501
O(10) O(1) 3.273(7) yes . 55501
O(10) O(5) 2.644(8) yes . 55501
O(10) O(11) 2.776(6) yes . 55501
O(10) O(15) 2.678(7) yes . 55501
O(10) O(19) 2.626(8) yes . 55501
O(10) O(26) 2.821(6) yes . 55501
O(10) O(28) 2.801(6) yes . 55501
O(10) O(105) 2.831(7) yes . 55501
O(10) O(108) 2.803(7) yes . 55501
O(11) W(12) 3.551(5) yes . 55501
O(11) Si(1) 3.266(5) yes . 55501
O(11) O(1) 3.119(8) yes . 55501
O(11) O(6) 2.733(7) yes . 55501
O(11) O(10) 2.776(6) yes . 55501
O(11) O(16) 2.692(6) yes . 55501
O(11) O(20) 2.659(8) yes . 55501
O(11) O(25) 2.813(6) yes . 55501
O(11) O(28) 2.781(6) yes . 55501
O(11) O(106) 2.833(7) yes . 55501
O(11) O(108) 2.838(6) yes . 55501
O(12) V(1) 3.459(5) yes . 55501
O(12) O(3) 2.684(8) yes . 55501
O(12) O(6) 2.636(6) yes . 55501
O(12) O(13) 2.747(6) yes . 55501
O(12) O(16) 2.628(7) yes . 55501
O(12) O(25) 2.568(6) yes . 55501
O(12) O(103) 2.762(6) yes . 55501
O(12) O(106) 2.826(6) yes . 55501
O(13) W(7) 3.484(5) yes . 55501
O(13) Si(1) 3.379(5) yes . 55501
O(13) O(7) 2.665(8) yes . 55501
O(13) O(12) 2.747(6) yes . 55501
O(13) O(16) 3.145(6) yes . 55501
O(13) O(17) 2.579(7) yes . 55501
O(13) O(24) 2.649(7) yes . 55501
O(13) O(25) 2.882(6) yes . 55501
O(13) O(27) 2.815(7) yes . 55501
O(13) O(103) 2.760(8) yes . 55501
O(13) O(109) 2.877(7) yes . 55501
O(14) W(3) 3.492(5) yes . 55505
O(14) W(4) 3.492(5) yes . 55505
O(14) W(5) 3.492(5) yes . 55505
O(14) W(6) 3.492(5) yes . 55505
O(14) W(7) 3.555(4) yes . 55501
O(14) W(7) 3.492(5) yes . 55505
O(14) W(8) 3.492(5) yes . 55505
O(14) W(9) 3.492(5) yes . 55505
O(14) W(10) 3.492(5) yes . 55505
O(14) W(11) 3.492(5) yes . 55505
O(14) W(12) 3.492(5) yes . 55505
O(14) V(1) 3.492(6) yes . 55505
O(14) V(2) 3.492(6) yes . 55505
O(14) Si(1) 3.321(5) yes . 55501
O(14) Si(1) 3.492(6) yes . 55505
O(14) O(1) 3.492(8) yes . 55505
O(14) O(2) 3.492(8) yes . 55505
O(14) O(3) 3.492(8) yes . 55505
O(14) O(4) 3.492(8) yes . 55505
O(14) O(5) 3.492(8) yes . 55505
O(14) O(6) 3.492(8) yes . 55505
O(14) O(7) 3.492(8) yes . 55505
O(14) O(8) 2.671(7) yes . 55501
O(14) O(8) 3.492(8) yes . 55505
O(14) O(9) 2.626(6) yes . 55501
O(14) O(9) 3.492(8) yes . 55505
O(14) O(10) 3.492(8) yes . 55505
O(14) O(11) 3.492(8) yes . 55505
O(14) O(12) 3.492(8) yes . 55505
O(14) O(13) 3.492(8) yes . 55505
O(14) O(14) 3.492(8) yes . 55505
O(14) O(15) 3.101(6) yes . 55501
O(14) O(15) 3.492(8) yes . 55505
O(14) O(16) 3.492(7) yes . 55505
O(14) O(17) 3.492(8) yes . 55505
O(14) O(18) 2.616(6) yes . 55501
O(14) O(18) 3.492(8) yes . 55505
O(14) O(19) 3.492(8) yes . 55505
O(14) O(20) 3.492(8) yes . 55505
O(14) O(21) 3.492(8) yes . 55505
O(14) O(22) 2.695(8) yes . 55501
O(14) O(22) 3.492(8) yes . 55505
O(14) O(23) 3.492(8) yes . 55505
O(14) O(24) 3.492(8) yes . 55505
O(14) O(25) 3.492(8) yes . 55505
O(14) O(26) 2.788(6) yes . 55501
O(14) O(26) 3.492(7) yes . 55505
O(14) O(27) 2.812(7) yes . 55501
O(14) O(27) 3.492(7) yes . 55505
O(14) O(28) 3.492(7) yes . 55505
O(14) O(101) 3.492(8) yes . 55505
O(14) O(102) 3.492(8) yes . 55505
O(14) O(103) 3.492(8) yes . 55505
O(14) O(104) 2.794(8) yes . 55501
O(14) O(104) 3.492(8) yes . 55505
O(14) O(105) 3.492(8) yes . 55505
O(14) O(106) 3.492(8) yes . 55505
O(14) O(107) 3.492(8) yes . 55505
O(14) O(108) 3.492(8) yes . 55505
O(14) O(109) 3.492(8) yes . 55505
O(14) O(110) 2.761(7) yes . 55501
O(14) O(110) 3.492(8) yes . 55505
O(14) O(111) 3.492(8) yes . 55505
O(14) O(112) 3.492(8) yes . 55505
O(14) O(201) 3.492(9) yes . 55505
O(14) O(202) 3.49(1) yes . 55505
O(14) O(203) 3.492(9) yes . 55505
O(14) N(1) 3.492(9) yes . 55505
O(14) N(2) 3.492(9) yes . 55505
O(14) N(4) 3.492(9) yes . 55505
O(14) N(3) 3.492(9) yes . 55505
O(14) C(31) 3.49(1) yes . 55505
O(14) C(32) 3.49(1) yes . 55505
O(14) C(33) 3.49(1) yes . 55505
O(14) C(34) 3.49(1) yes . 55505
O(14) C(11) 3.49(2) yes . 55505
O(14) C(12) 3.49(1) yes . 55505
O(14) C(13) 3.49(2) yes . 55505
O(14) C(14) 3.49(2) yes . 55505
O(14) C(21) 3.49(1) yes . 55505
O(14) C(22) 3.49(1) yes . 55505
O(14) C(23) 3.49(1) yes . 55505
O(14) C(24) 3.49(1) yes . 55505
O(14) C(41) 3.49(1) yes . 55505
O(14) C(42) 3.49(1) yes . 55505
O(14) C(43) 3.49(1) yes . 55505
O(14) C(44) 3.49(1) yes . 55505
O(15) W(8) 3.500(5) yes . 55501
O(15) Si(1) 3.371(5) yes . 55501
O(15) O(9) 2.740(8) yes . 55501
O(15) O(10) 2.678(7) yes . 55501
O(15) O(14) 3.101(6) yes . 55501
O(15) O(19) 2.553(7) yes . 55501
O(15) O(22) 2.656(6) yes . 55501
O(15) O(26) 2.846(7) yes . 55501
O(15) O(28) 2.816(7) yes . 55501
O(15) O(105) 2.750(7) yes . 55501
O(15) O(111) 2.851(8) yes . 55501
O(16) W(8) 3.531(4) yes . 55501
O(16) Si(1) 3.336(5) yes . 55501
O(16) O(11) 2.692(6) yes . 55501
O(16) O(12) 2.628(7) yes . 55501
O(16) O(13) 3.145(6) yes . 55501
O(16) O(20) 2.597(6) yes . 55501
O(16) O(24) 2.716(6) yes . 55501
O(16) O(25) 2.792(8) yes . 55501
O(16) O(28) 2.811(6) yes . 55501
O(16) O(106) 2.787(7) yes . 55501
O(16) O(112) 2.813(8) yes . 55501
O(16) C(33) 3.445(9) yes . 66503
O(17) W(3) 3.598(5) yes . 55501
O(17) W(10) 3.498(4) yes . 55501
O(17) O(7) 2.632(7) yes . 55501
O(17) O(13) 2.579(7) yes . 55501
O(17) O(18) 2.525(7) yes . 55501
O(17) O(21) 2.677(7) yes . 55501
O(17) O(27) 2.628(5) yes . 55501
O(17) O(107) 2.816(8) yes . 55501
O(17) O(109) 2.759(8) yes . 55501
O(18) W(9) 3.456(5) yes . 55501
O(18) O(8) 2.623(7) yes . 55501
O(18) O(14) 2.616(6) yes . 55501
O(18) O(17) 2.525(7) yes . 55501
O(18) O(21) 2.657(8) yes . 55501
O(18) O(27) 2.618(6) yes . 55501
O(18) O(107) 2.808(7) yes . 55501
O(18) O(110) 2.798(7) yes . 55501
O(18) O(110) 3.439(7) yes . 65503
O(19) W(5) 3.556(5) yes . 55501
O(19) W(12) 3.541(4) yes . 55501
O(19) O(10) 2.626(8) yes . 55501
O(19) O(15) 2.553(7) yes . 55501
O(19) O(20) 2.553(7) yes . 55501
O(19) O(23) 2.673(6) yes . 55501
O(19) O(28) 2.642(6) yes . 55501
O(19) O(108) 2.826(7) yes . 55501
O(19) O(111) 2.787(7) yes . 55501
O(20) W(11) 3.483(5) yes . 55501
O(20) O(11) 2.659(8) yes . 55501
O(20) O(16) 2.597(6) yes . 55501
O(20) O(19) 2.553(7) yes . 55501
O(20) O(23) 2.656(7) yes . 55501
O(20) O(28) 2.624(7) yes . 55501
O(20) O(108) 2.819(6) yes . 55501
O(20) O(112) 2.783(7) yes . 55501
O(21) W(7) 3.595(6) yes . 55501
O(21) O(17) 2.677(7) yes . 55501
O(21) O(18) 2.657(8) yes . 55501
O(21) O(22) 2.653(6) yes . 55501
O(21) O(24) 2.735(7) yes . 55501
O(21) O(27) 2.563(7) yes . 55501
O(21) O(109) 2.788(7) yes . 55501
O(21) O(110) 2.878(7) yes . 55501
O(21) O(110) 3.202(7) yes . 65503
O(22) Si(1) 3.305(5) yes . 55501
O(22) O(14) 2.695(8) yes . 55501
O(22) O(15) 2.656(6) yes . 55501
O(22) O(21) 2.653(6) yes . 55501
O(22) O(23) 2.747(7) yes . 55501
O(22) O(24) 3.376(7) yes . 55501
O(22) O(27) 2.866(7) yes . 55501
O(22) O(28) 2.855(6) yes . 55501
O(22) O(110) 2.755(7) yes . 55501
O(22) O(111) 2.770(7) yes . 55501
O(23) W(8) 3.566(5) yes . 55501
O(23) O(19) 2.673(6) yes . 55501
O(23) O(20) 2.656(7) yes . 55501
O(23) O(22) 2.747(7) yes . 55501
O(23) O(24) 2.698(6) yes . 55501
O(23) O(28) 2.559(8) yes . 55501
O(23) O(111) 2.796(7) yes . 55501
O(23) O(112) 2.844(7) yes . 55501
O(24) Si(1) 3.299(6) yes . 55501
O(24) O(13) 2.649(7) yes . 55501
O(24) O(16) 2.716(6) yes . 55501
O(24) O(21) 2.735(7) yes . 55501
O(24) O(22) 3.376(7) yes . 55501
O(24) O(23) 2.698(6) yes . 55501
O(24) O(27) 2.861(8) yes . 55501
O(24) O(28) 2.848(6) yes . 55501
O(24) O(102) 3.556(7) yes . 65501
O(24) O(109) 2.805(6) yes . 55501
O(24) O(112) 2.800(8) yes . 55501
O(25) W(3) 2.303(4) yes . 55501
O(25) W(6) 2.275(5) yes . 55501
O(25) V(1) 2.523(5) yes . 55501
O(25) O(1) 3.030(7) yes . 55501
O(25) O(2) 2.988(8) yes . 55501
O(25) O(3) 2.651(7) yes . 55501
O(25) O(6) 2.642(6) yes . 55501
O(25) O(7) 2.863(6) yes . 55501
O(25) O(11) 2.813(6) yes . 55501
O(25) O(12) 2.568(6) yes . 55501
O(25) O(13) 2.882(6) yes . 55501
O(25) O(16) 2.792(8) yes . 55501
O(25) O(26) 2.711(6) yes . 55501
O(25) O(27) 2.652(6) yes . 55501
O(25) O(28) 2.650(7) yes . 55501
O(26) W(4) 2.293(5) yes . 55501
O(26) W(5) 2.267(4) yes . 55501
O(26) V(2) 2.545(5) yes . 55501
O(26) O(1) 3.073(7) yes . 55501
O(26) O(2) 2.938(7) yes . 55501
O(26) O(4) 2.679(8) yes . 55501
O(26) O(5) 2.641(6) yes . 55501
O(26) O(8) 2.851(6) yes . 55501
O(26) O(9) 2.569(6) yes . 55501
O(26) O(10) 2.821(6) yes . 55501
O(26) O(14) 2.788(6) yes . 55501
O(26) O(15) 2.846(7) yes . 55501
O(26) O(25) 2.711(6) yes . 55501
O(26) O(27) 2.667(6) yes . 55501
O(26) O(28) 2.639(8) yes . 55501
O(27) W(3) 3.492(5) yes . 55501
O(27) W(4) 3.527(5) yes . 55501
O(27) W(7) 2.317(5) yes . 55501
O(27) W(9) 2.328(5) yes . 55501
O(27) W(10) 2.337(5) yes . 55501
O(27) O(7) 2.781(7) yes . 55501
O(27) O(8) 2.746(8) yes . 55501
O(27) O(13) 2.815(7) yes . 55501
O(27) O(14) 2.812(7) yes . 55501
O(27) O(17) 2.628(5) yes . 55501
O(27) O(18) 2.618(6) yes . 55501
O(27) O(21) 2.563(7) yes . 55501
O(27) O(22) 2.866(7) yes . 55501
O(27) O(24) 2.861(8) yes . 55501
O(27) O(25) 2.652(6) yes . 55501
O(27) O(26) 2.667(6) yes . 55501
O(27) O(28) 2.669(6) yes . 55501
O(28) W(5) 3.494(5) yes . 55501
O(28) W(6) 3.529(5) yes . 55501
O(28) W(8) 2.345(4) yes . 55501
O(28) W(11) 2.330(5) yes . 55501
O(28) W(12) 2.333(5) yes . 55501
O(28) O(10) 2.801(6) yes . 55501
O(28) O(11) 2.781(6) yes . 55501
O(28) O(15) 2.816(7) yes . 55501
O(28) O(16) 2.811(6) yes . 55501
O(28) O(19) 2.642(6) yes . 55501
O(28) O(20) 2.624(7) yes . 55501
O(28) O(22) 2.855(6) yes . 55501
O(28) O(23) 2.559(8) yes . 55501
O(28) O(24) 2.848(6) yes . 55501
O(28) O(25) 2.650(7) yes . 55501
O(28) O(26) 2.639(8) yes . 55501
O(28) O(27) 2.669(6) yes . 55501
O(101) O(1) 2.825(7) yes . 55501
O(101) O(2) 2.749(7) yes . 55501
O(101) O(3) 2.637(7) yes . 55501
O(101) O(6) 2.721(8) yes . 55501
O(101) C(31) 3.557(8) yes . 56503
O(101) C(32) 3.45(1) yes . 56503
O(101) C(44) 3.30(1) yes . 66503
O(102) O(1) 2.740(9) yes . 55501
O(102) O(2) 2.793(7) yes . 55501
O(102) O(4) 2.697(7) yes . 55501
O(102) O(5) 2.664(8) yes . 55501
O(102) C(31) 3.215(9) yes . 56503
O(102) C(34) 3.41(1) yes . 56503
O(103) O(3) 2.744(7) yes . 55501
O(103) O(6) 2.988(6) yes . 55504
O(103) O(7) 2.837(7) yes . 55501
O(103) O(12) 2.762(6) yes . 55501
O(103) O(13) 2.760(8) yes . 55501
O(103) O(106) 3.414(8) yes . 55504
O(104) O(4) 2.730(7) yes . 55501
O(104) O(8) 2.799(7) yes . 55501
O(104) O(9) 2.826(7) yes . 55501
O(104) O(14) 2.794(8) yes . 55501
O(104) O(104) 2.878(7) yes . 55503
O(105) O(5) 2.768(7) yes . 55501
O(105) O(9) 2.790(6) yes . 55501
O(105) O(10) 2.831(7) yes . 55501
O(105) O(15) 2.750(7) yes . 55501
O(106) O(6) 2.749(8) yes . 55501
O(106) O(11) 2.833(7) yes . 55501
O(106) O(12) 2.826(6) yes . 55501
O(106) O(16) 2.787(7) yes . 55501
O(106) C(33) 3.110(9) yes . 66503
O(106) C(42) 3.38(1) yes . 66503
O(107) O(7) 2.798(7) yes . 55501
O(107) O(8) 2.808(6) yes . 55501
O(107) O(17) 2.816(8) yes . 55501
O(107) O(18) 2.808(7) yes . 55501
O(108) O(10) 2.803(7) yes . 55501
O(108) O(11) 2.838(6) yes . 55501
O(108) O(19) 2.826(7) yes . 55501
O(108) O(20) 2.819(6) yes . 55501
O(109) O(4) 3.524(8) yes . 65501
O(109) O(13) 2.877(7) yes . 55501
O(109) O(17) 2.759(8) yes . 55501
O(109) O(21) 2.788(7) yes . 55501
O(109) O(24) 2.805(6) yes . 55501
O(109) O(102) 2.932(9) yes . 65501
O(109) O(202) 2.789(8) yes . 55501
O(110) W(10) 3.471(5) yes . 65503
O(110) O(14) 2.761(7) yes . 55501
O(110) O(18) 2.798(7) yes . 55501
O(110) O(18) 3.439(7) yes . 65503
O(110) O(21) 2.878(7) yes . 55501
O(110) O(21) 3.202(7) yes . 65503
O(110) O(22) 2.755(7) yes . 55501
O(110) O(110) 2.634(6) yes . 65503
O(111) O(15) 2.851(8) yes . 55501
O(111) O(19) 2.787(7) yes . 55501
O(111) O(22) 2.770(7) yes . 55501
O(111) O(23) 2.796(7) yes . 55501
O(112) O(16) 2.813(8) yes . 55501
O(112) O(20) 2.783(7) yes . 55501
O(112) O(23) 2.844(7) yes . 55501
O(112) O(24) 2.800(8) yes . 55501
O(112) C(31) 3.477(9) yes . 66503
O(201) O(2) 2.539(8) yes . 55501
O(201) O(4) 3.443(7) yes . 55501
O(201) O(8) 3.320(9) yes . 55501
O(202) O(102) 3.40(1) yes . 65501
O(202) O(106) 2.913(9) yes . 55504
O(202) O(109) 2.789(8) yes . 55501
O(202) O(201) 2.74(1) yes . 65501
O(203) O(8) 3.199(9) yes . 55502
O(203) O(107) 2.86(1) yes . 55502
O(203) O(201) 2.779(9) yes . 55502
O(203) C(24) 3.43(1) yes . 55501
C(31) O(1) 3.35(1) yes . 56503
C(31) O(3) 3.41(1) yes . 55502
C(31) O(101) 3.557(8) yes . 56503
C(31) O(102) 3.215(9) yes . 56503
C(31) O(112) 3.477(9) yes . 66503
C(31) C(32) 2.41(1) yes . 55501
C(31) C(33) 2.41(1) yes . 55501
C(31) C(34) 2.43(1) yes . 55501
C(32) O(101) 3.45(1) yes . 56503
C(32) O(201) 3.21(1) yes . 55502
C(32) C(31) 2.41(1) yes . 55501
C(32) C(33) 2.44(1) yes . 55501
C(32) C(34) 2.45(2) yes . 55501
C(33) O(16) 3.445(9) yes . 66503
C(33) O(101) 3.58(1) yes . 55502
C(33) O(106) 3.110(9) yes . 66503
C(33) O(201) 3.28(1) yes . 55502
C(33) O(202) 3.21(1) yes . 65502
C(33) C(31) 2.41(1) yes . 55501
C(33) C(32) 2.44(1) yes . 55501
C(33) C(34) 2.43(1) yes . 55501
C(34) O(102) 3.41(1) yes . 56503
C(34) C(31) 2.43(1) yes . 55501
C(34) C(32) 2.45(2) yes . 55501
C(34) C(33) 2.43(1) yes . 55501
C(11) O(5) 3.48(1) yes . 55504
C(11) O(9) 3.57(1) yes . 55504
C(11) C(12) 2.45(1) yes . 55501
C(11) C(13) 2.43(2) yes . 55501
C(11) C(14) 2.36(2) yes . 55501
C(12) O(18) 3.31(1) yes . 55502
C(12) C(11) 2.45(1) yes . 55501
C(12) C(13) 2.43(2) yes . 55501
C(12) C(14) 2.39(1) yes . 55501
C(13) O(9) 3.38(1) yes . 55504
C(13) O(105) 3.44(2) yes . 55504
C(13) C(11) 2.43(2) yes . 55501
C(13) C(12) 2.43(2) yes . 55501
C(13) C(14) 2.45(3) yes . 55501
C(14) O(18) 3.28(2) yes . 55502
C(14) O(104) 3.29(2) yes . 55502
C(14) O(104) 3.54(1) yes . 55504
C(14) O(110) 3.54(2) yes . 55502
C(14) C(11) 2.36(2) yes . 55501
C(14) C(12) 2.39(1) yes . 55501
C(14) C(13) 2.45(3) yes . 55501
C(21) O(14) 3.47(1) yes . 55504
C(21) O(104) 3.24(1) yes . 55502
C(21) O(110) 3.24(1) yes . 55504
C(21) C(22) 2.48(1) yes . 55501
C(21) C(23) 2.48(1) yes . 55501
C(21) C(24) 2.44(1) yes . 55501
C(22) C(21) 2.48(1) yes . 55501
C(22) C(23) 2.45(1) yes . 55501
C(22) C(24) 2.44(1) yes . 55501
C(23) O(110) 3.07(1) yes . 55504
C(23) C(21) 2.48(1) yes . 55501
C(23) C(22) 2.45(1) yes . 55501
C(23) C(24) 2.42(1) yes . 55501
C(24) O(203) 3.43(1) yes . 55501
C(24) C(21) 2.44(1) yes . 55501
C(24) C(22) 2.44(1) yes . 55501
C(24) C(23) 2.42(1) yes . 55501
C(41) O(107) 3.480(9) yes . 65502
C(41) C(42) 2.45(1) yes . 55501
C(41) C(43) 2.44(1) yes . 55501
C(41) C(44) 2.44(1) yes . 55501
C(42) O(17) 3.469(9) yes . 65502
C(42) O(103) 3.335(9) yes . 65502
C(42) O(106) 3.38(1) yes . 66503
C(42) O(202) 3.10(1) yes . 65502
C(42) C(41) 2.45(1) yes . 55501
C(42) C(43) 2.45(1) yes . 55501
C(42) C(44) 2.45(1) yes . 55501
C(43) C(41) 2.44(1) yes . 55501
C(43) C(42) 2.45(1) yes . 55501
C(43) C(44) 2.46(1) yes . 55501
C(44) O(6) 3.555(9) yes . 66503
C(44) O(101) 3.30(1) yes . 66503
C(44) O(103) 3.227(9) yes . 65502
C(44) C(32) 3.45(1) yes . 65501
C(44) C(41) 2.44(1) yes . 55501
C(44) C(42) 2.45(1) yes . 55501
C(44) C(43) 2.46(1) yes . 55501
